data_1567531
loop_
_publ_author_name
'Gonz\'alvez, Miguel A.'
'Su, Chuyi'
'Williams, Craig M.'
'Bernhardt, Paul V.'

_publ_section_title
;
 Organocopper(ii) complexes: new catalysts for carbon--carbon bond
 formation via electrochemical atom transfer radical addition (eATRA)
;
_journal_name_full 'Chemical Science'
_journal_paper_doi 10.1039/D2SC03418B
_journal_year 2022
_chemical_formula_sum 'C20 H18 Cl2 N2'
_chemical_formula_weight 357.26
_space_group_IT_number 14
_space_group_name_Hall '-P 2ybc'
_space_group_name_H-M_alt 'P 1 21/c 1'
_symmetry_cell_setting monoclinic
_symmetry_Int_Tables_number 14
_symmetry_space_group_name_Hall '-P 2ybc'
_symmetry_space_group_name_H-M 'P 1 21/c 1'
_atom_sites_solution_hydrogens geom
_atom_sites_solution_primary dual
_atom_sites_solution_secondary dual
_audit_conform_dict_location ftp://ftp.iucr.org/pub/cif_core.dic
_audit_conform_dict_name cif_core.dic
_audit_conform_dict_version 2.4.5
_audit_creation_date 2022-05-30T21:39:06-00:00
_audit_creation_method 'WinGX routine CIF_UPDATE'
_audit_update_record
;
2022-06-01 deposited with the CCDC.	2022-08-17 downloaded from the CCDC.
;
_cell_angle_alpha 90
_cell_angle_beta 110.688(2)
_cell_angle_gamma 90
_cell_formula_units_Z 2
_cell_length_a 10.5854(2)
_cell_length_b 11.8999(2)
_cell_length_c 7.67500(10)
_cell_measurement_reflns_used 8910
_cell_measurement_temperature 190(2)
_cell_measurement_theta_max 71.57
_cell_measurement_theta_min 3.72
_cell_measurement_wavelength 1.54184
_cell_volume 904.44(3)
_computing_cell_refinement 'CrysalisPro (Agilent Technologies,     )'
_computing_data_collection 'CrysalisPro (Agilent Technologies,     )'
_computing_data_reduction 'CrysalisPro (Agilent Technologies,     )'
_computing_molecular_graphics 'Ortep for Windows (Farrugia, 2012)'
_computing_publication_material 'WinGX publication routines (Farrugia, 2012)'
_computing_structure_refinement 'SHELXL-2018/1 (Sheldrick, 2018)'
_computing_structure_solution 'SHELXT-2014/5 (Sheldrick, 2015)'
_diffrn_ambient_temperature 190(2)
_diffrn_detector 'CCD plate'
_diffrn_detector_area_resol_mean 8.02
_diffrn_measured_fraction_theta_full 1
_diffrn_measured_fraction_theta_max 1
_diffrn_measurement_device '\k-geometry diffractometer'
_diffrn_measurement_device_type 'Agilent Technologies Xcalibur, EosS2, Gemini ultra'
_diffrn_measurement_method '\w scans'
_diffrn_orient_matrix_UB_11 0.105161
_diffrn_orient_matrix_UB_12 0.070917
_diffrn_orient_matrix_UB_13 0.150151
_diffrn_orient_matrix_UB_21 -0.114529
_diffrn_orient_matrix_UB_22 0.068225
_diffrn_orient_matrix_UB_23 0.029373
_diffrn_orient_matrix_UB_31 -0.004252
_diffrn_orient_matrix_UB_32 -0.084146
_diffrn_orient_matrix_UB_33 0.150422
_diffrn_radiation_monochromator mirror
_diffrn_radiation_probe x-ray
_diffrn_radiation_type CuK\a
_diffrn_radiation_wavelength 1.54184
_diffrn_reflns_av_R_equivalents 0.029
_diffrn_reflns_av_unetI/netI 0.0141
_diffrn_reflns_Laue_measured_fraction_full 1
_diffrn_reflns_Laue_measured_fraction_max 1
_diffrn_reflns_limit_h_max 12
_diffrn_reflns_limit_h_min -12
_diffrn_reflns_limit_k_max 13
_diffrn_reflns_limit_k_min -13
_diffrn_reflns_limit_l_max 8
_diffrn_reflns_limit_l_min -8
_diffrn_reflns_number 12699
_diffrn_reflns_point_group_measured_fraction_full 1
_diffrn_reflns_point_group_measured_fraction_max 1
_diffrn_reflns_reduction_process
;
        Scaled and merged with Sortav
        R.H. Blessing, (1987) Cryst. Rev. 1, 3-58
        R.H. Blessing, (1989) J. Appl. Cryst. 22, 396-397
;
_diffrn_reflns_theta_full 62.486
_diffrn_reflns_theta_max 62.486
_diffrn_reflns_theta_min 4.465
_diffrn_source 'fine-focus sealed X-ray tube'
_diffrn_standards_number 0
_exptl_absorpt_coefficient_mu 3.236
_exptl_absorpt_correction_T_max 1
_exptl_absorpt_correction_T_min 0.707
_exptl_absorpt_correction_type multi-scan
_exptl_absorpt_process_details
;
        CrysAlisPro 1.171.40.84a (Rigaku Oxford Diffraction, 2020)
        Empirical absorption correction using spherical harmonics,
        implemented in SCALE3 ABSPACK scaling algorithm.
;
_exptl_crystal_colour colourless
_exptl_crystal_density_diffrn 1.312
_exptl_crystal_density_method 'not measured'
_exptl_crystal_description prism
_exptl_crystal_F_000 372
_exptl_crystal_recrystallization_method 'Re-crystallisation from solvent: hexane and ethyl acetate'
_exptl_crystal_size_max 0.3
_exptl_crystal_size_mid 0.15
_exptl_crystal_size_min 0.1
_refine_diff_density_max 0.232
_refine_diff_density_min -0.233
_refine_diff_density_rms 0.034
_refine_ls_extinction_method none
_refine_ls_goodness_of_fit_ref 1.039
_refine_ls_hydrogen_treatment constr
_refine_ls_matrix_type full
_refine_ls_number_constraints 0
_refine_ls_number_parameters 109
_refine_ls_number_reflns 1443
_refine_ls_number_restraints 0
_refine_ls_restrained_S_all 1.039
_refine_ls_R_factor_all 0.0308
_refine_ls_R_factor_gt 0.0302
_refine_ls_shift/su_max 0
_refine_ls_shift/su_mean 0
_refine_ls_structure_factor_coef Fsqd
_refine_ls_weighting_details 'w=1/[\s^2^(Fo^2^)+(0.0429P)^2^+0.2943P] where P=(Fo^2^+2Fc^2^)/3'
_refine_ls_weighting_scheme calc
_refine_ls_wR_factor_gt 0.0803
_refine_ls_wR_factor_ref 0.0807
_reflns_Friedel_coverage 0
_reflns_number_gt 1391
_reflns_number_total 1443
_reflns_threshold_expression 'I > 2\s(I)'
_cod_data_source_file d2sc03418b2.cif
_cod_data_source_block 2227mn17
_cod_original_sg_symbol_H-M 'P 21/c'
_cod_database_code 1567531
_shelx_estimated_absorpt_t_min 0.444
_shelx_estimated_absorpt_t_max 0.738
_shelx_shelxl_version_number 2018/1

loop_
_symmetry_equiv_pos_as_xyz
'x, y, z'
'-x, y+1/2, -z+1/2'
'-x, -y, -z'
'x, -y-1/2, z-1/2'

loop_
_atom_site_label
_atom_site_type_symbol
_atom_site_fract_x
_atom_site_fract_y
_atom_site_fract_z
_atom_site_U_iso_or_equiv
_atom_site_adp_type
_atom_site_occupancy
_atom_site_site_symmetry_order
_atom_site_calc_flag
_atom_site_refinement_flags_posn
_atom_site_refinement_flags_adp
_atom_site_refinement_flags_occupancy
_atom_site_disorder_assembly
_atom_site_disorder_group
C1 C 0.16979(13) 0.58292(12) 0.08811(18) 0.0292(3) Uani 1 1 d . . . . .
C2 C 0.29554(14) 0.56324(13) 0.0742(2) 0.0332(3) Uani 1 1 d . . . . .
H2 H 0.317702 0.48957 0.046793 0.04 Uiso 1 1 calc R U . . .
C3 C 0.38889(14) 0.64875(13) 0.0993(2) 0.0380(4) Uani 1 1 d . . . . .
H3 H 0.475222 0.633778 0.092665 0.046 Uiso 1 1 calc R U . . .
C4 C 0.35483(14) 0.75553(13) 0.1340(2) 0.0362(3) Uani 1 1 d . . . . .
C5 C 0.23059(15) 0.77873(13) 0.1477(2) 0.0371(3) Uani 1 1 d . . . . .
H5 H 0.208098 0.853076 0.171185 0.045 Uiso 1 1 calc R U . . .
C6 C 0.13983(14) 0.69186(12) 0.1264(2) 0.0346(3) Uani 1 1 d . . . . .
H6 H 0.055081 0.70686 0.138237 0.042 Uiso 1 1 calc R U . . .
C7 C 0.07193(13) 0.48643(12) 0.06927(19) 0.0302(3) Uani 1 1 d . . . . .
H7 H 0.106386 0.420094 0.019562 0.036 Uiso 1 1 calc R U . . .
C8 C 0.06762(14) 0.45395(12) 0.2609(2) 0.0338(3) Uani 1 1 d . . . . .
H8A H 0.037109 0.51948 0.315021 0.041 Uiso 1 1 calc R U . . .
H8B H 0.00107 0.392798 0.245056 0.041 Uiso 1 1 calc R U . . .
C9 C 0.20519(15) 0.41523(13) 0.3954(2) 0.0374(4) Uani 1 1 d . . . . .
H9A H 0.23844 0.352764 0.337998 0.045 Uiso 1 1 calc R U . . .
H9B H 0.270414 0.477979 0.417748 0.045 Uiso 1 1 calc R U . . .
C10 C 0.19846(17) 0.37773(13) 0.5736(2) 0.0411(4) Uani 1 1 d . . . . .
Cl1 Cl 0.46932(4) 0.86538(4) 0.16072(7) 0.05601(18) Uani 1 1 d . . . . .
N1 N 0.19046(19) 0.34865(14) 0.7108(2) 0.0615(4) Uani 1 1 d . . . . .

loop_
_atom_site_aniso_label
_atom_site_aniso_U_11
_atom_site_aniso_U_22
_atom_site_aniso_U_33
_atom_site_aniso_U_23
_atom_site_aniso_U_13
_atom_site_aniso_U_12
C1 0.0239(7) 0.0327(7) 0.0292(7) 0.0007(5) 0.0072(5) -0.0014(5)
C2 0.0255(7) 0.0353(8) 0.0376(8) 0.0017(6) 0.0098(6) 0.0027(6)
C3 0.0212(7) 0.0499(9) 0.0422(8) 0.0038(7) 0.0104(6) -0.0015(6)
C4 0.0282(7) 0.0410(8) 0.0361(7) 0.0009(6) 0.0070(6) -0.0116(6)
C5 0.0339(8) 0.0332(8) 0.0421(8) -0.0056(6) 0.0108(6) -0.0044(6)
C6 0.0251(7) 0.0371(8) 0.0428(8) -0.0044(6) 0.0133(6) -0.0019(6)
C7 0.0241(7) 0.0291(7) 0.0373(7) -0.0002(6) 0.0109(6) -0.0010(5)
C8 0.0266(7) 0.0353(8) 0.0393(8) 0.0037(6) 0.0113(6) -0.0025(6)
C9 0.0328(8) 0.0393(8) 0.0390(8) 0.0012(6) 0.0111(6) 0.0015(6)
C10 0.0404(9) 0.0369(8) 0.0424(9) 0.0023(7) 0.0101(7) 0.0070(7)
Cl1 0.0391(3) 0.0535(3) 0.0724(3) -0.0013(2) 0.0160(2) -0.02230(18)
N1 0.0750(11) 0.0626(10) 0.0486(9) 0.0136(7) 0.0239(8) 0.0157(8)

loop_
_atom_type_symbol
_atom_type_description
_atom_type_scat_dispersion_real
_atom_type_scat_dispersion_imag
_atom_type_scat_source
C C 0.0181 0.0091 'International Tables Vol C Tables 4.2.6.8 and 6.1.1.4'
H H 0 0 'International Tables Vol C Tables 4.2.6.8 and 6.1.1.4'
Cl Cl 0.3639 0.7018 'International Tables Vol C Tables 4.2.6.8 and 6.1.1.4'
N N 0.0311 0.018 'International Tables Vol C Tables 4.2.6.8 and 6.1.1.4'

loop_
_geom_angle_atom_site_label_1
_geom_angle_atom_site_label_2
_geom_angle_atom_site_label_3
_geom_angle
_geom_angle_site_symmetry_1
_geom_angle_site_symmetry_3
_geom_angle_publ_flag
C6 C1 C2 117.95(13) . . ?
C6 C1 C7 121.75(12) . . ?
C2 C1 C7 120.26(13) . . ?
C3 C2 C1 121.37(14) . . ?
C4 C3 C2 118.97(13) . . ?
C3 C4 C5 121.42(13) . . ?
C3 C4 Cl1 119.82(11) . . ?
C5 C4 Cl1 118.76(12) . . ?
C6 C5 C4 118.81(14) . . ?
C5 C6 C1 121.45(13) . . ?
C1 C7 C8 110.42(11) . . ?
C1 C7 C7 112.27(14) . 3_565 ?
C8 C7 C7 110.75(14) . 3_565 ?
C9 C8 C7 112.27(11) . . ?
C10 C9 C8 111.95(13) . . ?
N1 C10 C9 178.63(18) . . ?

loop_
_geom_bond_atom_site_label_1
_geom_bond_atom_site_label_2
_geom_bond_distance
_geom_bond_site_symmetry_2
_geom_bond_publ_flag
C1 C6 1.390(2) . ?
C1 C2 1.3925(19) . ?
C1 C7 1.5188(19) . ?
C2 C3 1.384(2) . ?
C3 C4 1.372(2) . ?
C4 C5 1.383(2) . ?
C4 Cl1 1.7447(14) . ?
C5 C6 1.381(2) . ?
C7 C8 1.537(2) . ?
C7 C7 1.552(3) 3_565 ?
C8 C9 1.529(2) . ?
C9 C10 1.464(2) . ?
C10 N1 1.140(2) . ?
